data_1506650
loop_
_publ_author_name
'Degenhardt, 3rd, Charles F'
'Lavin, Judith M.'
'Smith, Mark D.'
'Shimizu, Ken D.'

_publ_section_title
;
 Conformationally imprinted receptors: atropisomers with
 &quot;write&quot;, &quot;save&quot;, and &quot;erase&quot; recognition
 properties.
;
_journal_issue 19
_journal_name_full 'Organic letters'
_journal_page_first 4079
_journal_page_last 4081
_journal_paper_doi 10.1021/ol051325t
_journal_volume 7
_journal_year 2005
_chemical_formula_moiety
; 
(C26 H16 N2 O8), (C9 H11 N5 O2), 2(CH3CN) 
;
_chemical_formula_sum 'C39 H33 N9 O10'
_chemical_formula_weight 787.74
_chemical_name_systematic
; 
 ? 
;
_space_group_IT_number 14
_symmetry_cell_setting monoclinic
_symmetry_space_group_name_Hall '-P 2ybc'
_symmetry_space_group_name_H-M 'P 1 21/c 1'
_atom_sites_solution_hydrogens geom
_atom_sites_solution_primary direct
_atom_sites_solution_secondary difmap
_audit_creation_method SHELXL-97
_cell_angle_alpha 90.00
_cell_angle_beta 102.4540(10)
_cell_angle_gamma 90.00
_cell_formula_units_Z 4
_cell_length_a 13.6057(9)
_cell_length_b 19.0409(12)
_cell_length_c 14.9447(10)
_cell_measurement_reflns_used 6143
_cell_measurement_temperature 190(2)
_cell_measurement_theta_max 26.351
_cell_measurement_theta_min 2.523
_cell_volume 3780.5(4)
_computing_cell_refinement 'SAINT+ NT V6.02a (Bruker, 1998)'
_computing_data_collection 'SMART NT V5.624 (Bruker, 2000)'
_computing_data_reduction 'SAINT+ NT V6.02a'
_computing_molecular_graphics 'SHELXTL V5.1 (Sheldrick, 1997)'
_computing_publication_material 'SHELXTL V5.1'
_computing_structure_refinement 'SHELXL-97 (Sheldrick, 1997)'
_computing_structure_solution 'SHELXS-97 (Sheldrick, 1990)'
_diffrn_ambient_temperature 190(2)
_diffrn_measured_fraction_theta_full 0.998
_diffrn_measured_fraction_theta_max 0.998
_diffrn_measurement_device_type 'Bruker SMART APEX CCD diffractometer'
_diffrn_measurement_method 'omega scans'
_diffrn_radiation_monochromator graphite
_diffrn_radiation_source 'fine-focus sealed tube'
_diffrn_radiation_type MoK\a
_diffrn_radiation_wavelength 0.71073
_diffrn_reflns_av_R_equivalents 0.0412
_diffrn_reflns_av_sigmaI/netI 0.0442
_diffrn_reflns_limit_h_max 16
_diffrn_reflns_limit_h_min -16
_diffrn_reflns_limit_k_max 23
_diffrn_reflns_limit_k_min -23
_diffrn_reflns_limit_l_max 18
_diffrn_reflns_limit_l_min -18
_diffrn_reflns_number 29607
_diffrn_reflns_theta_full 26.39
_diffrn_reflns_theta_max 26.39
_diffrn_reflns_theta_min 1.76
_diffrn_standards_decay_% none
_exptl_absorpt_coefficient_mu 0.103
_exptl_absorpt_correction_type none
_exptl_crystal_colour colorless
_exptl_crystal_density_diffrn 1.384
_exptl_crystal_density_method 'not measured'
_exptl_crystal_description block
_exptl_crystal_F_000 1640
_exptl_crystal_size_max 0.48
_exptl_crystal_size_mid 0.20
_exptl_crystal_size_min 0.16
_refine_diff_density_max 0.249
_refine_diff_density_min -0.191
_refine_diff_density_rms 0.040
_refine_ls_extinction_method none
_refine_ls_goodness_of_fit_ref 1.008
_refine_ls_hydrogen_treatment mixed
_refine_ls_matrix_type full
_refine_ls_number_parameters 544
_refine_ls_number_reflns 7738
_refine_ls_number_restraints 0
_refine_ls_restrained_S_all 1.008
_refine_ls_R_factor_all 0.0654
_refine_ls_R_factor_gt 0.0457
_refine_ls_shift/su_max 0.001
_refine_ls_shift/su_mean 0.000
_refine_ls_structure_factor_coef Fsqd
_refine_ls_weighting_details 'calc w=1/[\s^2^(Fo^2^)+(0.0548P)^2^+0.0000P] where P=(Fo^2^+2Fc^2^)/3'
_refine_ls_weighting_scheme calc
_refine_ls_wR_factor_gt 0.1016
_refine_ls_wR_factor_ref 0.1087
_reflns_number_gt 5756
_reflns_number_total 7738
_reflns_threshold_expression >2sigma(I)
_cod_data_source_file ol051325tsi20050607_014712.cif
_cod_data_source_block cd06t
_cod_original_sg_symbol_H-M P2(1)/c
_cod_database_code 1506650

loop_
_symmetry_equiv_pos_as_xyz
'x, y, z'
'-x, y+1/2, -z+1/2'
'-x, -y, -z'
'x, -y-1/2, z-1/2'

loop_
_atom_site_label
_atom_site_type_symbol
_atom_site_fract_x
_atom_site_fract_y
_atom_site_fract_z
_atom_site_U_iso_or_equiv
_atom_site_adp_type
_atom_site_occupancy
_atom_site_symmetry_multiplicity
_atom_site_calc_flag
_atom_site_refinement_flags
C1 C 0.11290(14) 1.28385(9) 1.30741(12) 0.0321(4) Uani 1 1 d .
C2 C 0.22337(13) 1.28939(9) 1.31226(11) 0.0302(4) Uani 1 1 d .
C3 C 0.26879(13) 1.31539(8) 1.39834(12) 0.0301(4) Uani 1 1 d .
C4 C 0.18902(14) 1.32747(9) 1.45100(13) 0.0332(4) Uani 1 1 d .
C5 C 0.27889(13) 1.26629(9) 1.25015(11) 0.0307(4) Uani 1 1 d .
H5 H 0.2483 1.2492 1.1910 0.037 Uiso 1 1 calc R
C6 C 0.38227(13) 1.27015(8) 1.28119(11) 0.0277(4) Uani 1 1 d .
C7 C 0.42739(13) 1.29520(8) 1.36812(11) 0.0274(4) Uani 1 1 d .
C8 C 0.37224(13) 1.31912(9) 1.42964(12) 0.0309(4) Uani 1 1 d .
H8 H 0.4028 1.3367 1.4886 0.037 Uiso 1 1 calc R
C9 C 0.46354(13) 1.24264(9) 1.23747(11) 0.0284(4) Uani 1 1 d .
C10 C 0.53775(13) 1.28255(8) 1.38358(11) 0.0275(4) Uani 1 1 d .
C11 C 0.01014(13) 1.29267(9) 1.42652(11) 0.0295(4) Uani 1 1 d .
C12 C 0.01487(13) 1.23461(9) 1.48461(11) 0.0288(4) Uani 1 1 d .
C13 C -0.06668(13) 1.22012(9) 1.52366(11) 0.0319(4) Uani 1 1 d .
H13 H -0.0634 1.1822 1.5655 0.038 Uiso 1 1 calc R
C14 C -0.15270(13) 1.26093(9) 1.50175(11) 0.0331(4) Uani 1 1 d .
H14 H -0.2089 1.2503 1.5276 0.040 Uiso 1 1 calc R
C15 C -0.15714(14) 1.31704(9) 1.44250(12) 0.0336(4) Uani 1 1 d .
H15 H -0.2171 1.3441 1.4272 0.040 Uiso 1 1 calc R
C16 C -0.07527(13) 1.33475(9) 1.40474(12) 0.0327(4) Uani 1 1 d .
C17 C -0.07973(16) 1.39672(11) 1.34161(15) 0.0522(6) Uani 1 1 d .
H17A H -0.0224 1.4278 1.3644 0.078 Uiso 1 1 calc R
H17B H -0.1426 1.4225 1.3392 0.078 Uiso 1 1 calc R
H17C H -0.0772 1.3802 1.2800 0.078 Uiso 1 1 calc R
C18 C 0.10408(14) 1.18658(9) 1.50129(12) 0.0317(4) Uani 1 1 d .
C19 C 0.64659(13) 1.21905(8) 1.29596(11) 0.0262(4) Uani 1 1 d .
C20 C 0.70659(14) 1.24757(9) 1.24060(11) 0.0316(4) Uani 1 1 d .
C21 C 0.79807(14) 1.21487(10) 1.24081(12) 0.0353(4) Uani 1 1 d .
H21 H 0.8407 1.2335 1.2040 0.042 Uiso 1 1 calc R
C22 C 0.82825(14) 1.15607(10) 1.29329(11) 0.0354(4) Uani 1 1 d .
H22 H 0.8910 1.1346 1.2923 0.043 Uiso 1 1 calc R
C23 C 0.76742(13) 1.12831(9) 1.34734(11) 0.0311(4) Uani 1 1 d .
H23 H 0.7886 1.0877 1.3833 0.037 Uiso 1 1 calc R
C24 C 0.67543(13) 1.15929(8) 1.34946(10) 0.0270(4) Uani 1 1 d .
C25 C 0.67414(15) 1.31235(10) 1.18458(13) 0.0424(5) Uani 1 1 d .
H25A H 0.6156 1.3013 1.1357 0.064 Uiso 1 1 calc R
H25B H 0.7294 1.3288 1.1574 0.064 Uiso 1 1 calc R
H25C H 0.6562 1.3492 1.2240 0.064 Uiso 1 1 calc R
C26 C 0.60986(14) 1.12867(8) 1.40783(11) 0.0277(4) Uani 1 1 d .
N1 N 0.09735(11) 1.31052(7) 1.39138(9) 0.0309(3) Uani 1 1 d .
N2 N 0.55408(10) 1.25406(7) 1.30104(9) 0.0263(3) Uani 1 1 d .
O1 O 0.04797(10) 1.26051(7) 1.24741(8) 0.0429(3) Uani 1 1 d .
O2 O 0.19815(10) 1.34612(8) 1.52938(9) 0.0475(4) Uani 1 1 d .
O3 O 0.45579(9) 1.21458(7) 1.16416(8) 0.0381(3) Uani 1 1 d .
O4 O 0.60103(9) 1.29117(6) 1.45221(8) 0.0366(3) Uani 1 1 d .
O5 O 0.15863(10) 1.18016(7) 1.44680(9) 0.0461(4) Uani 1 1 d .
O6 O 0.11733(10) 1.15067(7) 1.57726(9) 0.0431(3) Uani 1 1 d .
H6A H 0.185(2) 1.1223(13) 1.5883(16) 0.088(8) Uiso 1 1 d .
O7 O 0.51887(9) 1.13615(6) 1.39258(8) 0.0338(3) Uani 1 1 d .
O8 O 0.65999(10) 1.09155(6) 1.47746(8) 0.0362(3) Uani 1 1 d .
H8A H 0.6107(18) 1.0751(12) 1.5129(16) 0.076(7) Uiso 1 1 d .
C31 C 0.60426(14) 1.00579(8) 1.66085(11) 0.0292(4) Uani 1 1 d .
H31 H 0.6714 0.9906 1.6637 0.035 Uiso 1 1 calc R
C32 C 0.45985(13) 1.05363(8) 1.61627(11) 0.0270(4) Uani 1 1 d .
C33 C 0.45984(13) 1.02164(8) 1.69907(11) 0.0276(4) Uani 1 1 d .
C34 C 0.37050(13) 1.08752(8) 1.57225(11) 0.0285(4) Uani 1 1 d .
C35 C 0.30366(15) 1.05231(9) 1.69691(12) 0.0351(4) Uani 1 1 d .
H35 H 0.2466 1.0527 1.7240 0.042 Uiso 1 1 calc R
C36 C 0.58750(14) 0.95484(9) 1.81302(11) 0.0321(4) Uani 1 1 d .
H36A H 0.6426 0.9222 1.8079 0.039 Uiso 1 1 calc R
H36B H 0.5319 0.9271 1.8284 0.039 Uiso 1 1 calc R
C37 C 0.62461(14) 1.00768(9) 1.88733(11) 0.0341(4) Uani 1 1 d .
C38 C 0.65410(19) 1.02972(12) 2.04678(13) 0.0552(6) Uani 1 1 d .
H38A H 0.6189 1.0178 2.0962 0.066 Uiso 1 1 calc R
H38B H 0.6371 1.0788 2.0278 0.066 Uiso 1 1 calc R
C39 C 0.7645(2) 1.02350(13) 2.08193(15) 0.0653(7) Uani 1 1 d .
H39A H 0.7996 1.0393 2.0347 0.098 Uiso 1 1 calc R
H39B H 0.7818 0.9744 2.0975 0.098 Uiso 1 1 calc R
H39C H 0.7849 1.0528 2.1368 0.098 Uiso 1 1 calc R
N11 N 0.55240(11) 0.99094(7) 1.72656(9) 0.0284(3) Uani 1 1 d .
N12 N 0.55253(11) 1.04314(7) 1.59291(9) 0.0288(3) Uani 1 1 d .
N13 N 0.29223(11) 1.08526(7) 1.61561(10) 0.0317(3) Uani 1 1 d .
N14 N 0.38396(12) 1.01943(8) 1.74401(10) 0.0341(4) Uani 1 1 d .
N15 N 0.35816(14) 1.11973(9) 1.49185(10) 0.0361(4) Uani 1 1 d .
H15A H 0.4092(15) 1.1231(9) 1.4634(12) 0.036(5) Uiso 1 1 d .
H15B H 0.3003(17) 1.1392(11) 1.4712(13) 0.052(7) Uiso 1 1 d .
O11 O 0.65410(13) 1.06484(8) 1.87290(9) 0.0642(5) Uani 1 1 d .
O12 O 0.61984(11) 0.98285(7) 1.96869(8) 0.0434(3) Uani 1 1 d .
C41 C 0.12003(18) 1.09525(11) 1.20735(15) 0.0463(5) Uani 1 1 d .
C42 C 0.02646(16) 1.10729(12) 1.14272(14) 0.0501(5) Uani 1 1 d .
H42A H 0.0347 1.0959 1.0808 0.075 Uiso 1 1 calc R
H42B H 0.0072 1.1567 1.1451 0.075 Uiso 1 1 calc R
H42C H -0.0261 1.0774 1.1583 0.075 Uiso 1 1 calc R
N41 N 0.19339(17) 1.08523(12) 1.25809(15) 0.0725(6) Uani 1 1 d .
C51 C 0.0256(2) 0.50708(11) 0.86649(16) 0.0506(6) Uani 1 1 d .
C52 C 0.1222(2) 0.50927(14) 0.92956(16) 0.0707(7) Uani 1 1 d .
H52A H 0.1618 0.4680 0.9200 0.106 Uiso 1 1 calc R
H52B H 0.1124 0.5093 0.9926 0.106 Uiso 1 1 calc R
H52C H 0.1582 0.5520 0.9189 0.106 Uiso 1 1 calc R
N51 N -0.04992(18) 0.50495(11) 0.81645(17) 0.0761(6) Uani 1 1 d .

loop_
_atom_site_aniso_label
_atom_site_aniso_U_11
_atom_site_aniso_U_22
_atom_site_aniso_U_33
_atom_site_aniso_U_23
_atom_site_aniso_U_13
_atom_site_aniso_U_12
C1 0.0256(10) 0.0366(10) 0.0339(9) 0.0079(8) 0.0061(8) 0.0032(8)
C2 0.0245(10) 0.0327(9) 0.0331(9) 0.0068(8) 0.0056(8) 0.0021(8)
C3 0.0258(10) 0.0280(9) 0.0376(10) 0.0000(8) 0.0092(8) 0.0017(7)
C4 0.0256(10) 0.0332(9) 0.0417(10) -0.0014(8) 0.0093(8) -0.0001(8)
C5 0.0257(10) 0.0381(10) 0.0276(9) 0.0049(8) 0.0041(8) 0.0020(8)
C6 0.0254(10) 0.0280(8) 0.0306(9) 0.0053(7) 0.0083(8) 0.0008(7)
C7 0.0231(9) 0.0261(8) 0.0335(9) 0.0015(7) 0.0070(8) -0.0007(7)
C8 0.0260(10) 0.0312(9) 0.0360(9) -0.0058(8) 0.0077(8) -0.0006(8)
C9 0.0278(10) 0.0292(9) 0.0283(9) 0.0046(7) 0.0066(8) -0.0008(7)
C10 0.0268(10) 0.0253(8) 0.0315(9) -0.0008(7) 0.0090(8) -0.0015(7)
C11 0.0221(10) 0.0350(9) 0.0321(9) -0.0009(8) 0.0074(8) 0.0009(8)
C12 0.0238(10) 0.0324(9) 0.0290(9) -0.0036(7) 0.0032(7) 0.0010(7)
C13 0.0299(10) 0.0359(9) 0.0299(9) -0.0005(8) 0.0065(8) -0.0025(8)
C14 0.0230(10) 0.0454(10) 0.0322(9) -0.0065(8) 0.0089(8) -0.0028(8)
C15 0.0230(10) 0.0399(10) 0.0368(10) -0.0052(8) 0.0038(8) 0.0057(8)
C16 0.0257(10) 0.0350(9) 0.0368(9) 0.0000(8) 0.0057(8) 0.0036(8)
C17 0.0383(13) 0.0501(12) 0.0708(14) 0.0206(11) 0.0173(11) 0.0146(10)
C18 0.0289(10) 0.0335(9) 0.0327(9) -0.0001(8) 0.0069(8) 0.0026(8)
C19 0.0245(9) 0.0282(9) 0.0261(8) -0.0037(7) 0.0057(7) 0.0013(7)
C20 0.0315(10) 0.0353(10) 0.0297(9) -0.0020(8) 0.0105(8) -0.0004(8)
C21 0.0315(11) 0.0454(10) 0.0329(9) -0.0007(8) 0.0158(8) 0.0001(9)
C22 0.0292(11) 0.0435(10) 0.0349(10) -0.0037(8) 0.0098(8) 0.0091(9)
C23 0.0305(10) 0.0310(9) 0.0312(9) 0.0000(8) 0.0054(8) 0.0067(8)
C24 0.0259(10) 0.0291(9) 0.0259(8) -0.0050(7) 0.0050(7) -0.0009(7)
C25 0.0427(13) 0.0444(11) 0.0456(11) 0.0116(9) 0.0216(10) 0.0032(9)
C26 0.0299(11) 0.0246(8) 0.0282(9) -0.0031(7) 0.0055(8) 0.0007(8)
N1 0.0222(8) 0.0356(8) 0.0360(8) 0.0030(7) 0.0085(7) 0.0019(6)
N2 0.0214(8) 0.0293(7) 0.0292(7) 0.0007(6) 0.0075(6) 0.0015(6)
O1 0.0246(7) 0.0679(9) 0.0345(7) 0.0013(7) 0.0027(6) -0.0017(7)
O2 0.0324(8) 0.0670(9) 0.0455(8) -0.0193(7) 0.0136(6) -0.0032(7)
O3 0.0334(8) 0.0521(8) 0.0293(6) -0.0050(6) 0.0080(6) 0.0006(6)
O4 0.0255(7) 0.0470(7) 0.0368(7) -0.0106(6) 0.0055(6) -0.0010(6)
O5 0.0431(9) 0.0543(8) 0.0451(8) 0.0134(7) 0.0187(7) 0.0209(7)
O6 0.0389(9) 0.0509(8) 0.0414(7) 0.0148(6) 0.0130(6) 0.0153(7)
O7 0.0264(7) 0.0366(7) 0.0390(7) 0.0063(6) 0.0085(6) -0.0009(6)
O8 0.0315(8) 0.0436(7) 0.0340(7) 0.0096(6) 0.0084(6) 0.0028(6)
C31 0.0277(10) 0.0293(9) 0.0300(9) -0.0001(7) 0.0050(8) 0.0005(7)
C32 0.0275(10) 0.0239(8) 0.0282(9) -0.0024(7) 0.0034(7) -0.0006(7)
C33 0.0289(10) 0.0242(8) 0.0283(8) -0.0023(7) 0.0029(8) -0.0014(7)
C34 0.0301(10) 0.0254(8) 0.0299(9) -0.0002(7) 0.0060(8) 0.0005(7)
C35 0.0336(11) 0.0384(10) 0.0354(10) 0.0024(8) 0.0119(9) 0.0006(9)
C36 0.0339(11) 0.0312(9) 0.0296(9) 0.0063(7) 0.0030(8) 0.0001(8)
C37 0.0338(11) 0.0371(10) 0.0303(9) 0.0056(8) 0.0048(8) -0.0048(8)
C38 0.0699(17) 0.0665(14) 0.0280(10) -0.0027(10) 0.0078(10) -0.0012(13)
C39 0.0739(19) 0.0704(16) 0.0436(12) -0.0015(12) -0.0049(12) -0.0166(14)
N11 0.0282(8) 0.0277(7) 0.0275(7) 0.0009(6) 0.0018(6) 0.0011(6)
N12 0.0274(8) 0.0300(7) 0.0282(7) 0.0009(6) 0.0041(6) 0.0007(6)
N13 0.0289(9) 0.0332(8) 0.0332(8) 0.0028(6) 0.0070(7) 0.0050(7)
N14 0.0328(9) 0.0361(8) 0.0333(8) 0.0050(7) 0.0071(7) 0.0011(7)
N15 0.0289(10) 0.0461(10) 0.0346(9) 0.0116(7) 0.0102(8) 0.0109(8)
O11 0.1044(14) 0.0495(9) 0.0337(7) 0.0025(7) 0.0039(8) -0.0364(9)
O12 0.0493(9) 0.0523(8) 0.0276(6) 0.0067(6) 0.0060(6) -0.0099(7)
C41 0.0428(14) 0.0492(12) 0.0496(12) 0.0131(10) 0.0158(11) 0.0098(11)
C42 0.0391(13) 0.0616(13) 0.0491(12) 0.0114(11) 0.0079(10) 0.0038(11)
N41 0.0515(14) 0.0941(16) 0.0707(14) 0.0232(12) 0.0106(12) 0.0241(12)
C51 0.0481(15) 0.0474(12) 0.0607(14) -0.0145(11) 0.0215(12) -0.0079(11)
C52 0.0681(19) 0.0780(17) 0.0604(15) -0.0152(14) 0.0018(14) -0.0008(14)
N51 0.0473(14) 0.0797(15) 0.0998(17) -0.0262(13) 0.0122(13) -0.0056(12)

loop_
_atom_type_symbol
_atom_type_description
_atom_type_scat_dispersion_real
_atom_type_scat_dispersion_imag
_atom_type_scat_source
C C 0.0033 0.0016 'International Tables Vol C Tables 4.2.6.8 and 6.1.1.4'
H H 0.0000 0.0000 'International Tables Vol C Tables 4.2.6.8 and 6.1.1.4'
N N 0.0061 0.0033 'International Tables Vol C Tables 4.2.6.8 and 6.1.1.4'
O O 0.0106 0.0060 'International Tables Vol C Tables 4.2.6.8 and 6.1.1.4'

loop_
_geom_angle_atom_site_label_1
_geom_angle_atom_site_label_2
_geom_angle_atom_site_label_3
_geom_angle
O1 C1 N1 124.77(16)
O1 C1 C2 129.32(16)
N1 C1 C2 105.89(15)
C5 C2 C3 122.22(16)
C5 C2 C1 129.22(16)
C3 C2 C1 108.15(15)
C8 C3 C2 123.09(15)
C8 C3 C4 128.06(16)
C2 C3 C4 108.31(16)
O2 C4 N1 125.15(16)
O2 C4 C3 128.70(18)
N1 C4 C3 106.13(15)
C6 C5 C2 114.76(16)
C5 C6 C7 122.76(15)
C5 C6 C9 128.93(15)
C7 C6 C9 107.96(15)
C8 C7 C6 122.58(16)
C8 C7 C10 128.58(16)
C6 C7 C10 108.39(14)
C7 C8 C3 114.57(16)
O3 C9 N2 125.32(16)
O3 C9 C6 128.74(17)
N2 C9 C6 105.91(14)
O4 C10 N2 125.57(16)
O4 C10 C7 128.64(15)
N2 C10 C7 105.71(14)
C16 C11 C12 121.66(16)
C16 C11 N1 119.46(15)
C12 C11 N1 118.84(15)
C13 C12 C11 118.96(15)
C13 C12 C18 120.09(15)
C11 C12 C18 120.89(15)
C14 C13 C12 120.04(16)
C15 C14 C13 120.27(16)
C14 C15 C16 121.23(17)
C11 C16 C15 117.77(16)
C11 C16 C17 121.16(16)
C15 C16 C17 121.06(16)
O5 C18 O6 122.59(16)
O5 C18 C12 122.55(15)
O6 C18 C12 114.84(15)
C20 C19 C24 121.98(15)
C20 C19 N2 118.81(14)
C24 C19 N2 119.15(14)
C21 C20 C19 117.60(16)
C21 C20 C25 121.59(15)
C19 C20 C25 120.80(15)
C22 C21 C20 121.44(16)
C21 C22 C23 120.11(16)
C22 C23 C24 120.48(16)
C23 C24 C19 118.39(15)
C23 C24 C26 120.11(15)
C19 C24 C26 121.50(15)
O7 C26 O8 122.82(15)
O7 C26 C24 123.78(15)
O8 C26 C24 113.40(15)
C4 N1 C1 111.33(14)
C4 N1 C11 120.81(14)
C1 N1 C11 122.23(15)
C9 N2 C10 111.84(14)
C9 N2 C19 122.88(13)
C10 N2 C19 121.94(14)
N12 C31 N11 113.38(15)
C33 C32 N12 109.67(15)
C33 C32 C34 117.04(15)
N12 C32 C34 133.27(15)
N14 C33 N11 126.23(15)
N14 C33 C32 127.51(16)
N11 C33 C32 106.25(15)
N15 C34 N13 119.10(17)
N15 C34 C32 124.25(16)
N13 C34 C32 116.63(14)
N14 C35 N13 128.48(17)
N11 C36 C37 109.54(13)
O11 C37 O12 125.28(17)
O11 C37 C36 123.27(16)
O12 C37 C36 111.45(14)
O12 C38 C39 110.94(18)
C31 N11 C33 106.39(13)
C31 N11 C36 128.37(15)
C33 N11 C36 125.08(14)
C31 N12 C32 104.30(13)
C35 N13 C34 119.63(16)
C35 N14 C33 110.70(14)
C37 O12 C38 116.49(15)
N41 C41 C42 179.5(3)
N51 C51 C52 179.4(3)

loop_
_geom_bond_atom_site_label_1
_geom_bond_atom_site_label_2
_geom_bond_distance
C1 O1 1.200(2)
C1 N1 1.411(2)
C1 C2 1.493(2)
C2 C5 1.389(2)
C2 C3 1.392(2)
C3 C8 1.386(2)
C3 C4 1.489(2)
C4 O2 1.205(2)
C4 N1 1.405(2)
C5 C6 1.385(2)
C6 C7 1.396(2)
C6 C9 1.495(2)
C7 C8 1.383(2)
C7 C10 1.489(2)
C9 O3 1.2030(19)
C9 N2 1.401(2)
C10 O4 1.200(2)
C10 N2 1.408(2)
C11 C16 1.391(2)
C11 C12 1.399(2)
C11 N1 1.438(2)
C12 C13 1.388(2)
C12 C18 1.497(2)
C13 C14 1.384(2)
C14 C15 1.381(2)
C15 C16 1.394(2)
C16 C17 1.504(3)
C18 O5 1.220(2)
C18 O6 1.304(2)
C19 C20 1.392(2)
C19 C24 1.397(2)
C19 N2 1.441(2)
C20 C21 1.391(2)
C20 C25 1.503(2)
C21 C22 1.378(2)
C22 C23 1.380(2)
C23 C24 1.390(2)
C24 C26 1.494(2)
C26 O7 1.218(2)
C26 O8 1.320(2)
C31 N12 1.313(2)
C31 N11 1.357(2)
C32 C33 1.379(2)
C32 N12 1.393(2)
C32 C34 1.408(2)
C33 N14 1.348(2)
C33 N11 1.369(2)
C34 N15 1.327(2)
C34 N13 1.361(2)
C35 N14 1.323(2)
C35 N13 1.346(2)
C36 N11 1.450(2)
C36 C37 1.503(2)
C37 O11 1.196(2)
C37 O12 1.3192(19)
C38 O12 1.463(2)
C38 C39 1.485(3)
C41 N41 1.132(3)
C41 C42 1.441(3)
C51 N51 1.134(3)
C51 C52 1.443(4)

loop_
_geom_hbond_atom_site_label_D
_geom_hbond_atom_site_label_H
_geom_hbond_atom_site_label_A
_geom_hbond_distance_DH
_geom_hbond_distance_HA
_geom_hbond_distance_DA
_geom_hbond_angle_DHA
O6 H6A N13 1.05(3) 1.59(3) 2.6371(19) 173(2)
O8 H8A N12 0.99(2) 1.68(2) 2.6557(18) 166(2)
N15 H15A O7 0.892(19) 2.022(19) 2.912(2) 175.7(17)
N15 H15B O5 0.87(2) 2.04(2) 2.891(2) 168.9(19)

loop_
_geom_torsion_atom_site_label_1
_geom_torsion_atom_site_label_2
_geom_torsion_atom_site_label_3
_geom_torsion_atom_site_label_4
_geom_torsion
O1 C1 C2 C5 -2.9(3)
N1 C1 C2 C5 175.39(16)
O1 C1 C2 C3 -175.65(18)
N1 C1 C2 C3 2.67(18)
C5 C2 C3 C8 -1.3(3)
C1 C2 C3 C8 172.07(15)
C5 C2 C3 C4 -173.50(15)
C1 C2 C3 C4 -0.16(19)
C8 C3 C4 O2 4.1(3)
C2 C3 C4 O2 175.80(19)
C8 C3 C4 N1 -174.15(16)
C2 C3 C4 N1 -2.42(18)
C3 C2 C5 C6 1.0(2)
C1 C2 C5 C6 -170.82(16)
C2 C5 C6 C7 0.1(2)
C2 C5 C6 C9 172.35(16)
C5 C6 C7 C8 -1.0(3)
C9 C6 C7 C8 -174.66(15)
C5 C6 C7 C10 172.00(15)
C9 C6 C7 C10 -1.69(18)
C6 C7 C8 C3 0.7(2)
C10 C7 C8 C3 -170.73(16)
C2 C3 C8 C7 0.4(2)
C4 C3 C8 C7 170.98(16)
C5 C6 C9 O3 4.1(3)
C7 C6 C9 O3 177.28(16)
C5 C6 C9 N2 -174.17(16)
C7 C6 C9 N2 -0.99(17)
C8 C7 C10 O4 -0.8(3)
C6 C7 C10 O4 -173.17(17)
C8 C7 C10 N2 176.15(16)
C6 C7 C10 N2 3.74(17)
C16 C11 C12 C13 -2.1(3)
N1 C11 C12 C13 175.60(15)
C16 C11 C12 C18 175.04(16)
N1 C11 C12 C18 -7.3(2)
C11 C12 C13 C14 2.9(2)
C18 C12 C13 C14 -174.25(15)
C12 C13 C14 C15 -1.3(3)
C13 C14 C15 C16 -1.1(3)
C12 C11 C16 C15 -0.3(3)
N1 C11 C16 C15 -177.98(16)
C12 C11 C16 C17 -179.52(17)
N1 C11 C16 C17 2.8(3)
C14 C15 C16 C11 1.9(3)
C14 C15 C16 C17 -178.86(17)
C13 C12 C18 O5 152.51(18)
C11 C12 C18 O5 -24.6(3)
C13 C12 C18 O6 -25.6(2)
C11 C12 C18 O6 157.30(16)
C24 C19 C20 C21 -0.7(2)
N2 C19 C20 C21 176.60(15)
C24 C19 C20 C25 -179.32(16)
N2 C19 C20 C25 -2.0(2)
C19 C20 C21 C22 0.4(3)
C25 C20 C21 C22 179.04(17)
C20 C21 C22 C23 -0.1(3)
C21 C22 C23 C24 -0.1(3)
C22 C23 C24 C19 -0.2(2)
C22 C23 C24 C26 179.71(15)
C20 C19 C24 C23 0.6(2)
N2 C19 C24 C23 -176.70(15)
C20 C19 C24 C26 -179.30(15)
N2 C19 C24 C26 3.4(2)
C23 C24 C26 O7 -154.74(16)
C19 C24 C26 O7 25.2(2)
C23 C24 C26 O8 24.4(2)
C19 C24 C26 O8 -155.74(15)
O2 C4 N1 C1 -174.06(17)
C3 C4 N1 C1 4.24(18)
O2 C4 N1 C11 -20.0(3)
C3 C4 N1 C11 158.35(14)
O1 C1 N1 C4 174.08(17)
C2 C1 N1 C4 -4.33(18)
O1 C1 N1 C11 20.4(3)
C2 C1 N1 C11 -158.01(14)
C16 C11 N1 C4 117.61(18)
C12 C11 N1 C4 -60.1(2)
C16 C11 N1 C1 -91.1(2)
C12 C11 N1 C1 91.1(2)
O3 C9 N2 C10 -174.84(16)
C6 C9 N2 C10 3.51(17)
O3 C9 N2 C19 -15.2(2)
C6 C9 N2 C19 163.19(14)
O4 C10 N2 C9 172.52(16)
C7 C10 N2 C9 -4.51(17)
O4 C10 N2 C19 12.6(3)
C7 C10 N2 C19 -164.41(13)
C20 C19 N2 C9 85.20(19)
C24 C19 N2 C9 -97.40(18)
C20 C19 N2 C10 -117.12(17)
C24 C19 N2 C10 60.3(2)
N12 C32 C33 N14 -179.30(16)
C34 C32 C33 N14 -0.7(3)
N12 C32 C33 N11 -0.41(18)
C34 C32 C33 N11 178.17(14)
C33 C32 C34 N15 -178.99(16)
N12 C32 C34 N15 -0.8(3)
C33 C32 C34 N13 -0.2(2)
N12 C32 C34 N13 177.95(16)
N11 C36 C37 O11 -24.5(3)
N11 C36 C37 O12 155.22(15)
N12 C31 N11 C33 -0.43(19)
N12 C31 N11 C36 -175.95(15)
N14 C33 N11 C31 179.40(16)
C32 C33 N11 C31 0.49(17)
N14 C33 N11 C36 -4.9(3)
C32 C33 N11 C36 176.20(14)
C37 C36 N11 C31 93.36(19)
C37 C36 N11 C33 -81.4(2)
N11 C31 N12 C32 0.17(18)
C33 C32 N12 C31 0.15(18)
C34 C32 N12 C31 -178.11(18)
N14 C35 N13 C34 -0.4(3)
N15 C34 N13 C35 179.55(16)
C32 C34 N13 C35 0.7(2)
N13 C35 N14 C33 -0.5(3)
N11 C33 N14 C35 -177.67(16)
C32 C33 N14 C35 1.0(2)
O11 C37 O12 C38 -0.3(3)
C36 C37 O12 C38 180.00(16)
C39 C38 O12 C37 -86.4(2)

loop_
_cod_related_entry_id
_cod_related_entry_database
_cod_related_entry_code
1 ChemSpider 21157008
